data_2215872
loop_
_publ_author_name
Brinda
'Rajeev Mudakavi'
'Deepak Chopra'
'M. Srinivas Murthy'
'T. N. Guru Row'

_publ_section_title
;
 4-Methyl-2,6-bis(2-naphthylmethylene)cyclohexan-1-one
;
_journal_coeditor_code CV2324
_journal_issue 11
_journal_name_full 'Acta Crystallographica Section E'
_journal_page_first o4494
_journal_page_last o4494
_journal_paper_doi 10.1107/S1600536807053032
_journal_volume 63
_journal_year 2007
_chemical_formula_iupac 'C29 H24 O'
_chemical_formula_moiety 'C29 H24 O'
_chemical_formula_sum 'C29 H24 O'
_chemical_formula_weight 388.48
_chemical_name_systematic
;
4-Methyl-2,6-bis(2-naphthylmethylene)cyclohexan-1-one
;
_space_group_IT_number 14
_symmetry_cell_setting monoclinic
_symmetry_space_group_name_Hall '-P 2yn'
_symmetry_space_group_name_H-M 'P 1 21/n 1'
_atom_sites_solution_hydrogens geom
_atom_sites_solution_primary direct
_atom_sites_solution_secondary difmap
_audit_creation_method SHELXL-97
_cell_angle_alpha 90.00
_cell_angle_beta 103.312(3)
_cell_angle_gamma 90.00
_cell_formula_units_Z 4
_cell_length_a 14.5282(19)
_cell_length_b 10.3604(14)
_cell_length_c 14.708(2)
_cell_measurement_reflns_used 4081
_cell_measurement_temperature 290(2)
_cell_measurement_theta_max 20.8
_cell_measurement_theta_min 1.8
_cell_volume 2154.3(5)
_computing_cell_refinement 'SAINT (Bruker, 2000)'
_computing_data_collection 'SMART (Bruker, 2000)'
_computing_data_reduction 'SAINT (Bruker, 2000)'
_computing_molecular_graphics 'CAMERON (Watkin <i>et al.</i>,  1993)'
_computing_publication_material 'PLATON (Spek, 2003)'
_computing_structure_refinement 'SHELXL97 (Sheldrick, 1997)'
_computing_structure_solution 'SIR92 (Altomare <i>et al.</i>,  1993)'
_diffrn_ambient_temperature 290(2)
_diffrn_measured_fraction_theta_full 1.000
_diffrn_measured_fraction_theta_max 1.000
_diffrn_measurement_device_type 'Bruker SMART CCD area-detector'
_diffrn_measurement_method '\f and \w'
_diffrn_radiation_monochromator graphite
_diffrn_radiation_type MoK\a
_diffrn_radiation_wavelength 0.71073
_diffrn_reflns_av_R_equivalents 0.0603
_diffrn_reflns_av_sigmaI/netI 0.0622
_diffrn_reflns_limit_h_max 17
_diffrn_reflns_limit_h_min -17
_diffrn_reflns_limit_k_max 12
_diffrn_reflns_limit_k_min -12
_diffrn_reflns_limit_l_max 17
_diffrn_reflns_limit_l_min -17
_diffrn_reflns_number 16027
_diffrn_reflns_theta_full 25.68
_diffrn_reflns_theta_max 25.68
_diffrn_reflns_theta_min 1.78
_diffrn_standards_number 0
_exptl_absorpt_coefficient_mu 0.071
_exptl_absorpt_correction_T_max 0.9860
_exptl_absorpt_correction_T_min 0.9360
_exptl_absorpt_correction_type multi-scan
_exptl_absorpt_process_details '(SADABS; Sheldrick, 1997)'
_exptl_crystal_colour yellow
_exptl_crystal_density_diffrn 1.198
_exptl_crystal_density_method 'not measured'
_exptl_crystal_description blocks
_exptl_crystal_F_000 824
_exptl_crystal_size_max 0.25
_exptl_crystal_size_mid 0.21
_exptl_crystal_size_min 0.20
_refine_diff_density_max 0.314
_refine_diff_density_min -0.204
_refine_ls_extinction_method none
_refine_ls_goodness_of_fit_ref 1.017
_refine_ls_hydrogen_treatment constr
_refine_ls_matrix_type full
_refine_ls_number_parameters 272
_refine_ls_number_reflns 4081
_refine_ls_number_restraints 0
_refine_ls_restrained_S_all 1.017
_refine_ls_R_factor_all 0.0653
_refine_ls_R_factor_gt 0.0401
_refine_ls_shift/su_max 0.000
_refine_ls_shift/su_mean 0.000
_refine_ls_structure_factor_coef Fsqd
_refine_ls_weighting_details 'calc w=1/[\s^2^(Fo^2^)+(0.0571P)^2^+0.2955P] where P=(Fo^2^+2Fc^2^)/3'
_refine_ls_weighting_scheme calc
_refine_ls_wR_factor_gt 0.1003
_refine_ls_wR_factor_ref 0.1153
_reflns_number_gt 2777
_reflns_number_total 4081
_reflns_threshold_expression I>2\s(I)
_cod_data_source_file cv2324.cif
_cod_data_source_block I
_cod_depositor_comments
;
The following automatic conversions were performed:
'_symmetry_cell_setting' value 'Monoclinic' changed to 'monoclinic'
according to '/home/saulius/struct/CIF-dictionaries/cif_core.dic'
dictionary named 'cif_core.dic' version 2.4.1 from 2010-06-29.

Automatic conversion script
Id: cif_fix_enum 1527 2010-12-29 10:47:43Z saulius 

The following automatic conversions were performed:

'_symmetry_cell_setting' value 'Monoclinic' changed to 'monoclinic'
according to /home/saulius/struct/CIF-dictionaries/cif_core.dic
dictionary named 'cif_core.dic' version 2.4.1 from 2010-06-29.

Automatic conversion script
Id: cif_fix_values 1715 2011-07-08 13:25:40Z adriana 
;
_cod_original_sg_symbol_H-M 'P 21/n'
_cod_database_code 2215872
_cod_database_fobs_code 2215872

loop_
_symmetry_equiv_pos_as_xyz
'x, y, z'
'-x+1/2, y+1/2, -z+1/2'
'-x, -y, -z'
'x-1/2, -y-1/2, z-1/2'

loop_
_atom_site_type_symbol
_atom_site_label
_atom_site_fract_x
_atom_site_fract_y
_atom_site_fract_z
_atom_site_U_iso_or_equiv
_atom_site_adp_type
_atom_site_calc_flag
_atom_site_refinement_flags
_atom_site_occupancy
O O1 0.3468(3) 0.0948(3) 0.0205(3) 0.0639(11) Uani d . 1
C C1 0.4037(3) 0.0337(5) 0.0777(3) 0.0412(12) Uani d . 1
C C2 0.4101(3) -0.1100(5) 0.0694(3) 0.0394(11) Uani d . 1
C C3 0.4969(4) -0.1763(5) 0.1248(4) 0.0552(14) Uani d . 1
C C4 0.5323(4) -0.1192(5) 0.2193(4) 0.0662(17) Uani d . 1
C C5 0.5494(4) 0.0216(5) 0.2167(4) 0.0653(17) Uani d . 1
C C6 0.4692(3) 0.0994(5) 0.1582(3) 0.0421(12) Uani d . 1
C C7 0.3361(3) -0.1704(5) 0.0189(3) 0.0461(13) Uani d . 1
C C8 0.3266(4) -0.3101(5) -0.0015(3) 0.0450(13) Uani d . 1
C C9 0.3891(4) -0.3702(6) -0.0443(4) 0.0616(15) Uani d . 1
C C10 0.3796(5) -0.4999(6) -0.0696(4) 0.0718(18) Uani d . 1
C C11 0.3085(5) -0.5711(5) -0.0505(4) 0.0683(18) Uani d . 1
C C12 0.2428(4) -0.5160(5) -0.0046(3) 0.0538(15) Uani d . 1
C C13 0.1679(5) -0.5875(6) 0.0172(4) 0.0755(19) Uani d . 1
C C14 0.1065(6) -0.5327(7) 0.0625(5) 0.088(2) Uani d . 1
C C15 0.1150(5) -0.4025(7) 0.0865(5) 0.081(2) Uani d . 1
C C16 0.1852(4) -0.3292(6) 0.0664(4) 0.0585(15) Uani d . 1
C C17 0.2509(4) -0.3836(5) 0.0200(3) 0.0462(13) Uani d . 1
C C18 0.4495(3) 0.2222(5) 0.1732(3) 0.0408(12) Uani d . 1
C C19 0.4976(4) 0.3126(5) 0.2461(3) 0.0440(12) Uani d . 1
C C20 0.5936(4) 0.3138(5) 0.2784(4) 0.0541(14) Uani d . 1
C C21 0.6382(4) 0.4012(6) 0.3464(4) 0.0644(16) Uani d . 1
C C22 0.5872(5) 0.4890(6) 0.3820(4) 0.0700(18) Uani d . 1
C C23 0.4884(4) 0.4944(5) 0.3510(4) 0.0568(15) Uani d . 1
C C24 0.4337(5) 0.5854(7) 0.3875(5) 0.084(2) Uani d . 1
C C25 0.3390(6) 0.5889(7) 0.3578(5) 0.087(2) Uani d . 1
C C26 0.2932(5) 0.5019(6) 0.2914(5) 0.0755(19) Uani d . 1
C C27 0.3427(4) 0.4130(5) 0.2546(4) 0.0562(14) Uani d . 1
C C28 0.4417(4) 0.4056(5) 0.2825(3) 0.0465(13) Uani d . 1
C C29 0.6199(5) -0.1892(6) 0.2752(5) 0.095(2) Uani d . 1
H H3A 0.4827 -0.2667 0.1315 0.066 Uiso calc R 1
H H3B 0.5464 -0.1713 0.0906 0.066 Uiso calc R 1
H H4 0.4823 -0.1313 0.2532 0.079 Uiso calc R 1
H H5A 0.6055 0.0357 0.1928 0.078 Uiso calc R 1
H H5B 0.5626 0.0544 0.2801 0.078 Uiso calc R 1
H H7 0.2839 -0.1195 -0.0069 0.055 Uiso calc R 1
H H9 0.4392 -0.3232 -0.0569 0.074 Uiso calc R 1
H H10 0.4224 -0.5376 -0.0998 0.086 Uiso calc R 1
H H11 0.3028 -0.6576 -0.0678 0.082 Uiso calc R 1
H H13 0.1605 -0.6739 0.0000 0.091 Uiso calc R 1
H H14 0.0586 -0.5821 0.0775 0.106 Uiso calc R 1
H H15 0.0720 -0.3653 0.1167 0.098 Uiso calc R 1
H H16 0.1901 -0.2426 0.0833 0.070 Uiso calc R 1
H H18 0.3973 0.2560 0.1311 0.049 Uiso calc R 1
H H20 0.6301 0.2549 0.2544 0.065 Uiso calc R 1
H H21 0.7036 0.3991 0.3675 0.077 Uiso calc R 1
H H22 0.6179 0.5465 0.4275 0.084 Uiso calc R 1
H H24 0.4638 0.6437 0.4328 0.101 Uiso calc R 1
H H27 0.3103 0.3556 0.2099 0.067 Uiso calc R 1
H H25 0.3043 0.6500 0.3819 0.105 Uiso calc R 1
H H26 0.2277 0.5045 0.2717 0.091 Uiso calc R 1
H H29A 0.6097 -0.2808 0.2703 0.143 Uiso calc R 1
H H29B 0.6313 -0.1638 0.3396 0.143 Uiso calc R 1
H H29C 0.6737 -0.1671 0.2508 0.143 Uiso calc R 1

loop_
_atom_site_aniso_label
_atom_site_aniso_U_11
_atom_site_aniso_U_22
_atom_site_aniso_U_33
_atom_site_aniso_U_12
_atom_site_aniso_U_13
_atom_site_aniso_U_23
O1 0.071(3) 0.040(2) 0.064(2) 0.0018(19) -0.019(2) 0.0077(19)
C1 0.042(3) 0.041(3) 0.041(3) -0.004(2) 0.011(2) 0.005(2)
C2 0.038(3) 0.042(3) 0.037(3) 0.002(2) 0.004(2) -0.002(2)
C3 0.059(4) 0.046(3) 0.058(3) -0.001(3) 0.009(3) -0.007(3)
C4 0.077(4) 0.046(4) 0.065(4) 0.007(3) -0.005(3) 0.001(3)
C5 0.066(4) 0.055(4) 0.062(4) 0.000(3) -0.010(3) -0.002(3)
C6 0.044(3) 0.035(3) 0.048(3) -0.002(2) 0.011(2) 0.000(2)
C7 0.042(3) 0.044(3) 0.049(3) 0.004(2) 0.005(2) 0.001(2)
C8 0.049(3) 0.037(3) 0.041(3) 0.002(2) -0.006(2) -0.001(2)
C9 0.058(4) 0.054(4) 0.071(4) 0.003(3) 0.011(3) -0.007(3)
C10 0.078(5) 0.058(4) 0.081(4) 0.009(4) 0.021(4) -0.019(3)
C11 0.096(5) 0.031(3) 0.069(4) 0.016(3) 0.000(4) -0.009(3)
C12 0.073(4) 0.037(3) 0.042(3) -0.008(3) -0.006(3) 0.000(2)
C13 0.103(5) 0.053(4) 0.062(4) -0.027(4) 0.001(4) 0.002(3)
C14 0.101(6) 0.085(6) 0.080(5) -0.047(5) 0.024(4) -0.001(4)
C15 0.083(5) 0.088(5) 0.080(5) -0.023(4) 0.032(4) -0.011(4)
C16 0.068(4) 0.056(4) 0.050(3) -0.010(3) 0.009(3) -0.009(3)
C17 0.056(3) 0.045(3) 0.030(2) -0.005(3) -0.008(2) -0.003(2)
C18 0.032(3) 0.043(3) 0.046(3) -0.004(2) 0.005(2) 0.002(2)
C19 0.051(3) 0.032(3) 0.046(3) -0.006(2) 0.006(2) 0.006(2)
C20 0.047(3) 0.046(3) 0.065(4) -0.002(3) 0.004(3) 0.002(3)
C21 0.052(4) 0.055(4) 0.073(4) -0.009(3) -0.011(3) -0.001(3)
C22 0.081(5) 0.053(4) 0.063(4) -0.019(3) -0.011(3) -0.015(3)
C23 0.070(4) 0.043(3) 0.054(3) -0.005(3) 0.006(3) -0.006(3)
C24 0.096(6) 0.071(5) 0.077(5) -0.003(4) 0.000(4) -0.029(4)
C25 0.104(6) 0.070(5) 0.087(5) 0.021(4) 0.021(4) -0.018(4)
C26 0.071(4) 0.073(4) 0.081(4) 0.014(4) 0.012(4) -0.008(4)
C27 0.064(4) 0.047(3) 0.055(3) 0.002(3) 0.008(3) -0.005(3)
C28 0.054(3) 0.036(3) 0.047(3) -0.004(2) 0.005(2) 0.008(2)
C29 0.109(6) 0.061(4) 0.085(5) 0.022(4) -0.039(4) 0.001(4)

loop_
_atom_type_symbol
_atom_type_description
_atom_type_scat_dispersion_real
_atom_type_scat_dispersion_imag
_atom_type_scat_source
C C 0.0033 0.0016 'International Tables Vol C Tables 4.2.6.8 and 6.1.1.4'
H H 0.0000 0.0000 'International Tables Vol C Tables 4.2.6.8 and 6.1.1.4'
O O 0.0106 0.0060 'International Tables Vol C Tables 4.2.6.8 and 6.1.1.4'

loop_
_geom_angle_atom_site_label_1
_geom_angle_atom_site_label_2
_geom_angle_atom_site_label_3
_geom_angle
C27 C28 C23 117.6(5)
C27 C28 C19 123.8(5)
C23 C28 C19 118.6(5)
C16 C17 C12 118.9(5)
C16 C17 C8 122.3(5)
C12 C17 C8 118.8(5)
O1 C1 C2 120.5(4)
O1 C1 C6 121.1(4)
C2 C1 C6 118.4(4)
C2 C7 C8 127.3(5)
C2 C7 H7 116.3
C8 C7 H7 116.3
C7 C2 C1 117.5(4)
C7 C2 C3 124.3(5)
C1 C2 C3 118.1(4)
C9 C8 C17 119.0(5)
C9 C8 C7 119.9(5)
C17 C8 C7 121.0(5)
C11 C12 C13 122.6(6)
C11 C12 C17 119.2(5)
C13 C12 C17 118.2(6)
C18 C6 C1 116.2(4)
C18 C6 C5 125.5(5)
C1 C6 C5 118.2(4)
C20 C19 C28 118.9(5)
C20 C19 C18 122.3(5)
C28 C19 C18 118.8(4)
C6 C18 C19 130.0(5)
C6 C18 H18 115.0
C19 C18 H18 115.0
C15 C16 C17 120.5(6)
C15 C16 H16 119.8
C17 C16 H16 119.8
C10 C11 C12 120.9(5)
C10 C11 H11 119.6
C12 C11 H11 119.6
C26 C27 C28 121.5(5)
C26 C27 H27 119.3
C28 C27 H27 119.3
C4 C5 C6 115.3(5)
C4 C5 H5A 108.5
C6 C5 H5A 108.5
C4 C5 H5B 108.5
C6 C5 H5B 108.5
H5A C5 H5B 107.5
C4 C3 C2 113.1(4)
C4 C3 H3A 109.0
C2 C3 H3A 109.0
C4 C3 H3B 109.0
C2 C3 H3B 109.0
H3A C3 H3B 107.8
C5 C4 C3 113.0(5)
C5 C4 C29 110.9(5)
C3 C4 C29 112.3(5)
C5 C4 H4 106.7
C3 C4 H4 106.7
C29 C4 H4 106.7
C19 C20 C21 121.6(5)
C19 C20 H20 119.2
C21 C20 H20 119.2
C8 C9 C10 121.8(6)
C8 C9 H9 119.1
C10 C9 H9 119.1
C22 C23 C28 119.5(5)
C22 C23 C24 121.6(6)
C28 C23 C24 118.9(6)
C14 C13 C12 121.4(6)
C14 C13 H13 119.3
C12 C13 H13 119.3
C22 C21 C20 120.6(5)
C22 C21 H21 119.7
C20 C21 H21 119.7
C21 C22 C23 120.8(5)
C21 C22 H22 119.6
C23 C22 H22 119.6
C25 C24 C23 121.0(6)
C25 C24 H24 119.5
C23 C24 H24 119.5
C13 C14 C15 120.0(6)
C13 C14 H14 120.0
C15 C14 H14 120.0
C24 C25 C26 120.2(6)
C24 C25 H25 119.9
C26 C25 H25 119.9
C27 C26 C25 120.8(6)
C27 C26 H26 119.6
C25 C26 H26 119.6
C4 C29 H29A 109.5
C4 C29 H29B 109.5
H29A C29 H29B 109.5
C4 C29 H29C 109.5
H29A C29 H29C 109.5
H29B C29 H29C 109.5
C16 C15 C14 120.9(7)
C16 C15 H15 119.5
C14 C15 H15 119.5
C11 C10 C9 120.3(6)
C11 C10 H10 119.8
C9 C10 H10 119.8

loop_
_geom_bond_atom_site_label_1
_geom_bond_atom_site_label_2
_geom_bond_distance
O1 C1 1.213(5)
C28 C27 1.404(7)
C28 C23 1.416(7)
C28 C19 1.441(7)
C17 C16 1.412(7)
C17 C12 1.417(7)
C17 C8 1.432(7)
C1 C2 1.498(7)
C1 C6 1.501(6)
C7 C2 1.316(6)
C7 C8 1.478(7)
C7 H7 0.9300
C2 C3 1.502(6)
C8 C9 1.368(7)
C12 C11 1.411(8)
C12 C13 1.413(8)
C6 C18 1.334(6)
C6 C5 1.512(7)
C19 C20 1.365(7)
C19 C18 1.474(6)
C18 H18 0.9300
C16 C15 1.358(8)
C16 H16 0.9300
C11 C10 1.351(8)
C11 H11 0.9300
C27 C26 1.355(8)
C27 H27 0.9300
C5 C4 1.482(8)
C5 H5A 0.9700
C5 H5B 0.9700
C3 C4 1.488(7)
C3 H3A 0.9700
C3 H3B 0.9700
C4 C29 1.530(7)
C4 H4 0.9800
C20 C21 1.394(7)
C20 H20 0.9300
C9 C10 1.392(8)
C9 H9 0.9300
C23 C22 1.403(8)
C23 C24 1.417(8)
C13 C14 1.355(9)
C13 H13 0.9300
C21 C22 1.353(8)
C21 H21 0.9300
C22 H22 0.9300
C24 C25 1.345(9)
C24 H24 0.9300
C14 C15 1.393(9)
C14 H14 0.9300
C25 C26 1.381(9)
C25 H25 0.9300
C26 H26 0.9300
C29 H29A 0.9600
C29 H29B 0.9600
C29 H29C 0.9600
C15 H15 0.9300
C10 H10 0.9300

loop_
_geom_torsion_atom_site_label_1
_geom_torsion_atom_site_label_2
_geom_torsion_atom_site_label_3
_geom_torsion_atom_site_label_4
_geom_torsion
C8 C7 C2 C1 178.2(5)
C8 C7 C2 C3 -6.7(8)
O1 C1 C2 C7 -20.8(7)
C6 C1 C2 C7 159.1(4)
O1 C1 C2 C3 163.7(5)
C6 C1 C2 C3 -16.4(6)
C16 C17 C8 C9 178.2(5)
C12 C17 C8 C9 -0.5(7)
C16 C17 C8 C7 -3.9(7)
C12 C17 C8 C7 177.4(4)
C2 C7 C8 C9 -57.8(7)
C2 C7 C8 C17 124.4(6)
C16 C17 C12 C11 -179.7(5)
C8 C17 C12 C11 -0.9(7)
C16 C17 C12 C13 1.1(7)
C8 C17 C12 C13 179.9(5)
O1 C1 C6 C18 12.2(7)
C2 C1 C6 C18 -167.7(4)
O1 C1 C6 C5 -169.4(5)
C2 C1 C6 C5 10.8(7)
C27 C28 C19 C20 -179.8(5)
C23 C28 C19 C20 -0.5(7)
C27 C28 C19 C18 2.2(7)
C23 C28 C19 C18 -178.5(4)
C1 C6 C18 C19 178.7(4)
C5 C6 C18 C19 0.5(8)
C20 C19 C18 C6 36.9(8)
C28 C19 C18 C6 -145.1(5)
C12 C17 C16 C15 -0.5(8)
C8 C17 C16 C15 -179.2(5)
C13 C12 C11 C10 -179.6(6)
C17 C12 C11 C10 1.2(8)
C23 C28 C27 C26 0.3(8)
C19 C28 C27 C26 179.6(5)
C18 C6 C5 C4 150.9(5)
C1 C6 C5 C4 -27.3(7)
C7 C2 C3 C4 -137.2(5)
C1 C2 C3 C4 37.9(7)
C6 C5 C4 C3 49.4(8)
C6 C5 C4 C29 176.5(5)
C2 C3 C4 C5 -54.4(7)
C2 C3 C4 C29 179.1(5)
C28 C19 C20 C21 1.1(8)
C18 C19 C20 C21 179.0(5)
C17 C8 C9 C10 1.6(8)
C7 C8 C9 C10 -176.3(5)
C27 C28 C23 C22 178.9(5)
C19 C28 C23 C22 -0.4(8)
C27 C28 C23 C24 -0.1(8)
C19 C28 C23 C24 -179.5(5)
C11 C12 C13 C14 179.1(6)
C17 C12 C13 C14 -1.7(9)
C19 C20 C21 C22 -0.7(9)
C20 C21 C22 C23 -0.3(9)
C28 C23 C22 C21 0.8(9)
C24 C23 C22 C21 179.9(6)
C22 C23 C24 C25 -179.5(7)
C28 C23 C24 C25 -0.4(10)
C12 C13 C14 C15 1.7(10)
C23 C24 C25 C26 0.8(11)
C28 C27 C26 C25 0.1(9)
C24 C25 C26 C27 -0.7(11)
C17 C16 C15 C14 0.4(10)
C13 C14 C15 C16 -1.0(11)
C12 C11 C10 C9 -0.1(9)
C8 C9 C10 C11 -1.3(9)

loop_
_cod_related_entry_id
_cod_related_entry_database
_cod_related_entry_code
1 ChemSpider 1825906
